data_7031408
loop_
_publ_author_name
'Priv\'er, Steven H'
'Bennett, Martin A.'
'Willis, Anthony C.'
'Pottabathula, Srinivas'
'Lakshmi Kantam, M.'
'Bhargava, Suresh K.'

_publ_section_title
;
 ortho-Metallated triphenylphosphine chalcogenide complexes of platinum
 and palladium: synthesis and catalytic activity.
;
_journal_issue 31
_journal_name_full 'Dalton transactions (Cambridge, England : 2003)'
_journal_page_first 12000
_journal_page_last 12012
_journal_paper_doi 10.1039/c4dt01236d
_journal_volume 43
_journal_year 2014
_chemical_compound_source ' from RMIT University'
_chemical_formula_moiety 'C36 H29 Cl P2 Pd S'
_chemical_formula_sum 'C36 H29 Cl P2 Pd S'
_chemical_formula_weight 697.49
_space_group_IT_number 2
_symmetry_cell_setting triclinic
_symmetry_space_group_name_Hall '-P 1'
_symmetry_space_group_name_H-M 'P -1'
_atom_sites_solution_hydrogens geom
_atom_sites_solution_primary direct
_audit_creation_date 09-11-25
_audit_creation_method CRYSTALS_ver_12.87
_audit_update_record
;
2009-11-25- Report on C36 H29 Cl P2 Pd S 
             by   Anthony C. Willis
             for  Steven Priver and Martin Bennett

2009-11-25- passes checkcif tests with minor warnings  
;
_cell_angle_alpha 86.9669(9)
_cell_angle_beta 84.7318(11)
_cell_angle_gamma 76.1404(11)
_cell_formula_units_Z 2
_cell_length_a 9.1347(1)
_cell_length_b 10.9341(2)
_cell_length_c 15.6582(3)
_cell_measurement_reflns_used 51491
_cell_measurement_temperature 200
_cell_measurement_theta_max 30
_cell_measurement_theta_min 3
_cell_volume 1511.22(4)
_computing_cell_refinement 'DENZO/SCALEPACK (Otwinowski & Minor, 1997)'
_computing_data_collection 'COLLECT (Nonius, 2001).'
_computing_data_reduction 'DENZO/SCALEPACK (Otwinowski & Minor, 1997)'
_computing_molecular_graphics
; 
ORTEP-II (Johnson 1976) in teXsan (MSC, 1992-1997)
;
_computing_publication_material 'CRYSTALS (Betteridge et al., 2003)'
_computing_structure_refinement 'CRYSTALS (Betteridge et al., 2003)'
_computing_structure_solution 'SIR92 (Altomare et al., 1994)'
_diffrn_ambient_temperature 200
_diffrn_measured_fraction_theta_full 0.998
_diffrn_measured_fraction_theta_max 0.998
_diffrn_measurement_device 'Nonius KappaCCD'
_diffrn_measurement_device_type Area
_diffrn_measurement_method ' \f and \w scans with CCD '
_diffrn_radiation_monochromator graphite
_diffrn_radiation_type 'Mo K\a'
_diffrn_radiation_wavelength 0.71073
_diffrn_reflns_av_R_equivalents 0.033
_diffrn_reflns_limit_h_max 12
_diffrn_reflns_limit_h_min -11
_diffrn_reflns_limit_k_max 15
_diffrn_reflns_limit_k_min -15
_diffrn_reflns_limit_l_max 22
_diffrn_reflns_limit_l_min -22
_diffrn_reflns_number 42023
_diffrn_reflns_theta_full 30.059
_diffrn_reflns_theta_max 30.059
_diffrn_reflns_theta_min 2.555
_diffrn_standards_number 0
_exptl_absorpt_coefficient_mu 0.903
_exptl_absorpt_correction_T_max 0.957
_exptl_absorpt_correction_T_min 0.830
_exptl_absorpt_correction_type integration
_exptl_absorpt_process_details
;
via Gaussian method (Coppens, 1970) implemented in maXus (2000)
;
_exptl_crystal_colour 'pale yellow'
_exptl_crystal_density_diffrn 1.533
_exptl_crystal_density_method 'not measured'
_exptl_crystal_description plate
_exptl_crystal_F_000 708
_exptl_crystal_size_max 0.270
_exptl_crystal_size_mid 0.120
_exptl_crystal_size_min 0.050
_refine_diff_density_max 0.70
_refine_diff_density_min -0.83
_refine_ls_extinction_method None
_refine_ls_goodness_of_fit_ref 1.0043
_refine_ls_hydrogen_treatment constr
_refine_ls_matrix_type full
_refine_ls_number_parameters 370
_refine_ls_number_reflns 8840
_refine_ls_number_restraints 0
_refine_ls_R_factor_all 0.0342
_refine_ls_R_factor_gt 0.0287
_refine_ls_shift/su_max 0.0013812
_refine_ls_shift/su_mean 7.1192336
_refine_ls_structure_factor_coef Fsqd
_refine_ls_weighting_details
;
 Method= Modified Sheldrick 
 w=1/[\s^2^(F^2^) + ( 0.03P)^2^ + 1.20P] 
 ,where P=(max(Fo^2^,0) + 2Fc^2^)/3 
;
_refine_ls_weighting_scheme calc
_refine_ls_wR_factor_all 0.0698
_refine_ls_wR_factor_gt 0.0673
_refine_ls_wR_factor_ref 0.0698
_reflns_limit_h_max 12
_reflns_limit_h_min -12
_reflns_limit_k_max 15
_reflns_limit_k_min -15
_reflns_limit_l_max 22
_reflns_limit_l_min 0
_reflns_number_gt 7938
_reflns_number_total 8844
_reflns_threshold_expression I>2.0\s(I)
_oxford_diffrn_Wilson_B_factor 1.82
_oxford_diffrn_Wilson_scale 3.65
_oxford_refine_ls_r_factor_ref 0.0342
_oxford_refine_ls_scale 0.5557(5)
_oxford_reflns_number_all 8840
_oxford_reflns_threshold_expression_ref I>-10.0\s(I)
_oxford_structure_analysis_title '11251436 ben0914'
_cod_data_source_file c4dt01236d2.cif
_cod_data_source_block complex11
_cod_depositor_comments
;
The following automatic conversions were performed:

'_symmetry_cell_setting' value 'Triclinic' changed to 'triclinic'
according to
/usr/data/users/saulius/crontab/automatic-downloads/rss-feeds/RSC/lib/dictionaries/cif_core.dic
dictionary named 'cif_core.dic' version 2.4.2 from 2011-04-26.

Automatic conversion script
Id: cif_fix_values 2281 2013-09-26 08:29:07Z andrius 

 Adding full bibliography for 7031403--7031415.cif.
;
_cod_database_code 7031408

loop_
_symmetry_equiv_pos_as_xyz
x,y,z
-x,-y,-z

loop_
_atom_site_label
_atom_site_type_symbol
_atom_site_fract_x
_atom_site_fract_y
_atom_site_fract_z
_atom_site_U_iso_or_equiv
_atom_site_occupancy
_atom_site_adp_type
_atom_site_refinement_flags_posn
Pd1 Pd 0.406627(14) 0.644689(11) 0.258832(8) 0.0212 1.0000 Uani .
Cl1 Cl 0.33182(6) 0.50629(4) 0.36660(3) 0.0340 1.0000 Uani .
S1 S 0.30463(5) 0.52908(4) 0.16359(3) 0.0283 1.0000 Uani .
P1 P 0.25352(5) 0.68456(4) 0.08909(3) 0.0230 1.0000 Uani .
P2 P 0.45986(5) 0.77431(4) 0.35529(3) 0.0211 1.0000 Uani .
C1 C 0.41729(19) 0.74822(16) 0.07801(11) 0.0250 1.0000 Uani .
C2 C 0.48679(19) 0.73912(16) 0.15614(11) 0.0244 1.0000 Uani .
C3 C 0.6148(2) 0.78863(18) 0.15342(12) 0.0289 1.0000 Uani .
C4 C 0.6701(2) 0.84236(19) 0.07849(13) 0.0337 1.0000 Uani .
C5 C 0.5990(2) 0.8505(2) 0.00305(13) 0.0357 1.0000 Uani .
C6 C 0.4702(2) 0.80381(19) 0.00299(12) 0.0321 1.0000 Uani .
C11 C 0.10387(19) 0.80696(16) 0.13776(11) 0.0242 1.0000 Uani .
C12 C 0.0263(2) 0.78499(19) 0.21562(12) 0.0306 1.0000 Uani .
C13 C -0.0838(2) 0.8831(2) 0.25332(14) 0.0369 1.0000 Uani .
C14 C -0.1165(2) 1.0006(2) 0.21361(14) 0.0369 1.0000 Uani .
C15 C -0.0384(2) 1.02298(18) 0.13626(13) 0.0338 1.0000 Uani .
C16 C 0.0720(2) 0.92655(18) 0.09849(12) 0.0292 1.0000 Uani .
C21 C 0.1899(2) 0.65403(17) -0.01156(11) 0.0267 1.0000 Uani .
C22 C 0.2927(2) 0.6094(2) -0.08052(14) 0.0411 1.0000 Uani .
C23 C 0.2399(3) 0.5809(3) -0.15553(16) 0.0528 1.0000 Uani .
C24 C 0.0867(3) 0.5939(2) -0.16177(15) 0.0491 1.0000 Uani .
C25 C -0.0152(3) 0.6344(2) -0.09248(14) 0.0383 1.0000 Uani .
C26 C 0.0357(2) 0.66540(18) -0.01740(13) 0.0305 1.0000 Uani .
C31 C 0.34184(19) 0.78372(16) 0.45694(11) 0.0238 1.0000 Uani .
C32 C 0.2275(2) 0.88946(19) 0.47857(13) 0.0324 1.0000 Uani .
C33 C 0.1399(2) 0.8906(2) 0.55647(14) 0.0415 1.0000 Uani .
C34 C 0.1642(2) 0.7867(2) 0.61189(13) 0.0391 1.0000 Uani .
C35 C 0.2804(3) 0.6827(2) 0.59172(13) 0.0379 1.0000 Uani .
C36 C 0.3695(2) 0.68121(18) 0.51514(12) 0.0311 1.0000 Uani .
C41 C 0.42535(19) 0.93906(15) 0.31799(11) 0.0233 1.0000 Uani .
C42 C 0.3009(2) 0.98508(17) 0.27031(13) 0.0308 1.0000 Uani .
C43 C 0.2594(3) 1.11173(19) 0.24604(14) 0.0373 1.0000 Uani .
C44 C 0.3428(3) 1.19396(19) 0.26834(15) 0.0406 1.0000 Uani .
C45 C 0.4677(3) 1.14887(19) 0.31444(15) 0.0387 1.0000 Uani .
C46 C 0.5096(2) 1.02237(18) 0.33948(13) 0.0303 1.0000 Uani .
C51 C 0.64947(18) 0.72874(16) 0.39228(11) 0.0240 1.0000 Uani .
C52 C 0.7607(2) 0.63635(17) 0.35066(12) 0.0275 1.0000 Uani .
C53 C 0.9049(2) 0.59940(18) 0.38002(13) 0.0323 1.0000 Uani .
C54 C 0.9383(2) 0.6551(2) 0.45068(14) 0.0355 1.0000 Uani .
C55 C 0.8279(2) 0.7454(2) 0.49364(13) 0.0363 1.0000 Uani .
C56 C 0.6837(2) 0.78235(19) 0.46521(12) 0.0307 1.0000 Uani .
H31 H 0.6665 0.7862 0.2032 0.0346 1.0000 Uiso R
H41 H 0.7549 0.8744 0.0795 0.0411 1.0000 Uiso R
H51 H 0.6355 0.8878 -0.0467 0.0434 1.0000 Uiso R
H61 H 0.4182 0.8097 -0.0461 0.0387 1.0000 Uiso R
H121 H 0.0490 0.7048 0.2419 0.0366 1.0000 Uiso R
H131 H -0.1339 0.8690 0.3056 0.0445 1.0000 Uiso R
H141 H -0.1953 1.0658 0.2378 0.0427 1.0000 Uiso R
H151 H -0.0603 1.1036 0.1113 0.0412 1.0000 Uiso R
H161 H 0.1230 0.9406 0.0477 0.0363 1.0000 Uiso R
H221 H 0.3959 0.5979 -0.0767 0.0490 1.0000 Uiso R
H231 H 0.3078 0.5554 -0.2018 0.0634 1.0000 Uiso R
H241 H 0.0530 0.5730 -0.2123 0.0589 1.0000 Uiso R
H251 H -0.1185 0.6406 -0.0953 0.0457 1.0000 Uiso R
H261 H -0.0340 0.6925 0.0294 0.0369 1.0000 Uiso R
H321 H 0.2101 0.9605 0.4411 0.0391 1.0000 Uiso R
H331 H 0.0651 0.9650 0.5718 0.0503 1.0000 Uiso R
H341 H 0.1047 0.7879 0.6642 0.0471 1.0000 Uiso R
H351 H 0.3004 0.6124 0.6308 0.0449 1.0000 Uiso R
H361 H 0.4483 0.6124 0.5017 0.0378 1.0000 Uiso R
H421 H 0.2457 0.9298 0.2546 0.0374 1.0000 Uiso R
H431 H 0.1744 1.1417 0.2152 0.0446 1.0000 Uiso R
H441 H 0.3140 1.2796 0.2535 0.0493 1.0000 Uiso R
H451 H 0.5233 1.2037 0.3292 0.0467 1.0000 Uiso R
H461 H 0.5915 0.9935 0.3714 0.0350 1.0000 Uiso R
H521 H 0.7370 0.5985 0.3025 0.0325 1.0000 Uiso R
H531 H 0.9791 0.5376 0.3510 0.0387 1.0000 Uiso R
H541 H 1.0366 0.6308 0.4695 0.0429 1.0000 Uiso R
H551 H 0.8497 0.7837 0.5420 0.0448 1.0000 Uiso R
H561 H 0.6075 0.8445 0.4952 0.0375 1.0000 Uiso R

loop_
_atom_site_aniso_label
_atom_site_aniso_U_11
_atom_site_aniso_U_22
_atom_site_aniso_U_33
_atom_site_aniso_U_23
_atom_site_aniso_U_13
_atom_site_aniso_U_12
Pd1 0.02151(6) 0.02028(6) 0.02306(7) -0.00141(4) -0.00577(4) -0.00581(4)
Cl1 0.0452(3) 0.0303(2) 0.0310(2) 0.00478(17) -0.00880(18) -0.01683(19)
S1 0.0347(2) 0.0235(2) 0.0304(2) -0.00093(16) -0.01142(17) -0.01062(16)
P1 0.0235(2) 0.0250(2) 0.0220(2) -0.00347(16) -0.00494(15) -0.00660(16)
P2 0.02147(19) 0.02053(19) 0.0221(2) -0.00198(15) -0.00480(15) -0.00519(15)
C1 0.0220(7) 0.0263(8) 0.0270(8) -0.0027(6) -0.0024(6) -0.0057(6)
C2 0.0232(7) 0.0261(8) 0.0242(8) -0.0042(6) -0.0019(6) -0.0055(6)
C3 0.0264(8) 0.0327(9) 0.0292(9) -0.0041(7) -0.0035(7) -0.0092(7)
C4 0.0278(9) 0.0378(10) 0.0376(10) -0.0020(8) 0.0018(7) -0.0135(8)
C5 0.0341(10) 0.0422(11) 0.0313(10) 0.0021(8) 0.0041(8) -0.0130(8)
C6 0.0332(9) 0.0381(10) 0.0255(9) 0.0004(7) -0.0028(7) -0.0097(8)
C11 0.0238(8) 0.0269(8) 0.0235(8) -0.0040(6) -0.0040(6) -0.0076(6)
C12 0.0314(9) 0.0314(9) 0.0308(9) -0.0025(7) 0.0012(7) -0.0119(7)
C13 0.0339(10) 0.0436(11) 0.0346(10) -0.0093(9) 0.0085(8) -0.0141(8)
C14 0.0314(9) 0.0362(10) 0.0430(11) -0.0130(9) 0.0007(8) -0.0064(8)
C15 0.0359(10) 0.0269(9) 0.0382(10) -0.0047(8) -0.0077(8) -0.0045(7)
C16 0.0317(9) 0.0304(9) 0.0256(9) -0.0018(7) -0.0037(7) -0.0068(7)
C21 0.0313(9) 0.0254(8) 0.0239(8) -0.0047(6) -0.0069(6) -0.0051(7)
C22 0.0345(10) 0.0503(13) 0.0362(11) -0.0172(9) -0.0061(8) -0.0009(9)
C23 0.0535(14) 0.0666(16) 0.0349(12) -0.0259(11) -0.0056(10) -0.0017(12)
C24 0.0585(14) 0.0515(14) 0.0390(12) -0.0161(10) -0.0223(10) -0.0063(11)
C25 0.0406(11) 0.0355(10) 0.0435(12) -0.0043(9) -0.0197(9) -0.0111(8)
C26 0.0313(9) 0.0317(9) 0.0306(9) -0.0044(7) -0.0076(7) -0.0090(7)
C31 0.0235(7) 0.0265(8) 0.0231(8) -0.0037(6) -0.0034(6) -0.0076(6)
C32 0.0268(9) 0.0351(10) 0.0316(9) 0.0000(8) -0.0026(7) -0.0003(7)
C33 0.0292(9) 0.0546(13) 0.0348(11) -0.0073(9) 0.0007(8) 0.0015(9)
C34 0.0354(10) 0.0596(14) 0.0269(9) -0.0063(9) 0.0019(8) -0.0206(9)
C35 0.0523(12) 0.0374(11) 0.0288(10) 0.0023(8) -0.0033(8) -0.0207(9)
C36 0.0400(10) 0.0254(9) 0.0284(9) -0.0024(7) -0.0037(7) -0.0080(7)
C41 0.0279(8) 0.0206(7) 0.0228(8) -0.0021(6) -0.0027(6) -0.0078(6)
C42 0.0364(10) 0.0251(8) 0.0338(10) 0.0012(7) -0.0125(8) -0.0097(7)
C43 0.0456(11) 0.0284(9) 0.0392(11) 0.0040(8) -0.0161(9) -0.0073(8)
C44 0.0567(13) 0.0230(9) 0.0437(12) 0.0030(8) -0.0102(10) -0.0110(9)
C45 0.0481(12) 0.0287(10) 0.0456(12) -0.0037(8) -0.0059(9) -0.0200(9)
C46 0.0297(9) 0.0309(9) 0.0334(10) -0.0045(7) -0.0057(7) -0.0114(7)
C51 0.0221(7) 0.0253(8) 0.0254(8) -0.0001(6) -0.0061(6) -0.0058(6)
C52 0.0277(8) 0.0255(8) 0.0299(9) -0.0016(7) -0.0063(7) -0.0058(6)
C53 0.0261(8) 0.0291(9) 0.0397(10) 0.0013(8) -0.0057(7) -0.0020(7)
C54 0.0263(9) 0.0407(11) 0.0401(11) 0.0060(9) -0.0116(8) -0.0070(8)
C55 0.0331(10) 0.0482(12) 0.0306(10) -0.0035(8) -0.0130(8) -0.0112(8)
C56 0.0275(8) 0.0375(10) 0.0275(9) -0.0063(7) -0.0063(7) -0.0059(7)

loop_
_atom_type_symbol
_atom_type_scat_dispersion_real
_atom_type_scat_dispersion_imag
_atom_type_scat_Cromer_Mann_a1
_atom_type_scat_Cromer_Mann_b1
_atom_type_scat_Cromer_Mann_a2
_atom_type_scat_Cromer_Mann_b2
_atom_type_scat_Cromer_Mann_a3
_atom_type_scat_Cromer_Mann_b3
_atom_type_scat_Cromer_Mann_a4
_atom_type_scat_Cromer_Mann_b4
_atom_type_scat_Cromer_Mann_c
_atom_type_scat_source
C 0.0033 0.0016 2.3100 20.8439 1.0200 10.2075 1.5886 0.5687 0.8650 51.6512 0.2156 'International Tables Vol C 4.2.6.8 and 6.1.1.4'
H 0.0000 0.0000 0.4930 10.5109 0.3229 26.1257 0.1402 3.1424 0.0408 57.7998 0.0030 'International Tables Vol C 4.2.6.8 and 6.1.1.4'
Cl 0.1484 0.1585 11.4604 0.0104 7.1964 1.1662 6.2556 18.5194 1.6455 47.7784 -9.5574 'International Tables Vol C 4.2.6.8 and 6.1.1.4'
P 0.1023 0.0942 6.4345 1.9067 4.1791 27.1570 1.7800 0.5260 1.4908 68.1645 1.1149 'International Tables Vol C 4.2.6.8 and 6.1.1.4'
Pd -0.9988 1.0072 19.3319 0.6987 15.5017 7.9893 5.2954 25.2052 0.6058 76.8986 5.2659 'International Tables Vol C 4.2.6.8 and 6.1.1.4'
S 0.1246 0.1234 6.9053 1.4679 5.2034 22.2151 1.4379 0.2536 1.5863 56.1720 0.8669 'International Tables Vol C 4.2.6.8 and 6.1.1.4'

loop_
_exptl_crystal_face_index_h
_exptl_crystal_face_index_k
_exptl_crystal_face_index_l
_exptl_crystal_face_perp_dist
1 0 0 0.100
-1 0 0 0.170
0 1 0 0.040
0 -1 0 0.080
0 0 1 0.010
0 0 -1 0.040
1 -3 0 0.048

loop_
_geom_angle_atom_site_label_1
_geom_angle_atom_site_label_2
_geom_angle_atom_site_label_3
_geom_angle
_geom_angle_publ_flag
Cl1 Pd1 S1 84.596(16) yes
Cl1 Pd1 P2 93.713(16) yes
S1 Pd1 P2 169.659(16) yes
Cl1 Pd1 C2 171.13(5) yes
S1 Pd1 C2 89.74(5) yes
P2 Pd1 C2 93.06(5) yes
Pd1 S1 P1 88.74(2) yes
S1 P1 C1 106.42(6) yes
S1 P1 C11 113.10(6) yes
C1 P1 C11 105.27(8) yes
S1 P1 C21 112.08(6) yes
C1 P1 C21 113.95(9) yes
C11 P1 C21 105.97(8) yes
Pd1 P2 C31 114.28(5) yes
Pd1 P2 C41 113.31(6) yes
C31 P2 C41 102.38(8) yes
Pd1 P2 C51 115.77(6) yes
C31 P2 C51 101.54(8) yes
C41 P2 C51 108.13(8) yes
P1 C1 C2 111.85(13) yes
P1 C1 C6 125.06(14) yes
C2 C1 C6 123.07(16) yes
C1 C2 Pd1 119.01(12) yes
C1 C2 C3 115.56(16) yes
Pd1 C2 C3 125.22(13) yes
C2 C3 C4 121.81(17) yes
C2 C3 H31 120.1 no
C4 C3 H31 118.0 no
C3 C4 C5 121.28(17) yes
C3 C4 H41 119.1 no
C5 C4 H41 119.6 no
C4 C5 C6 118.92(18) yes
C4 C5 H51 120.9 no
C6 C5 H51 120.1 no
C1 C6 C5 119.35(18) yes
C1 C6 H61 119.5 no
C5 C6 H61 121.2 no
P1 C11 C12 121.09(14) yes
P1 C11 C16 119.03(13) yes
C12 C11 C16 119.80(17) yes
C11 C12 C13 119.63(18) yes
C11 C12 H121 119.4 no
C13 C12 H121 121.0 no
C12 C13 C14 120.36(19) yes
C12 C13 H131 119.7 no
C14 C13 H131 119.9 no
C13 C14 C15 120.11(18) yes
C13 C14 H141 120.2 no
C15 C14 H141 119.7 no
C14 C15 C16 120.07(19) yes
C14 C15 H151 118.8 no
C16 C15 H151 121.2 no
C11 C16 C15 120.03(18) yes
C11 C16 H161 119.6 no
C15 C16 H161 120.4 no
P1 C21 C22 121.03(14) yes
P1 C21 C26 118.94(14) yes
C22 C21 C26 119.81(17) yes
C21 C22 C23 119.4(2) yes
C21 C22 H221 120.8 no
C23 C22 H221 119.8 no
C22 C23 C24 120.7(2) yes
C22 C23 H231 119.1 no
C24 C23 H231 120.2 no
C23 C24 C25 119.9(2) yes
C23 C24 H241 119.7 no
C25 C24 H241 120.3 no
C24 C25 C26 120.0(2) yes
C24 C25 H251 120.7 no
C26 C25 H251 119.3 no
C21 C26 C25 120.05(19) yes
C21 C26 H261 120.4 no
C25 C26 H261 119.6 no
P2 C31 C32 122.55(14) yes
P2 C31 C36 118.39(13) yes
C32 C31 C36 119.06(17) yes
C31 C32 C33 120.01(19) yes
C31 C32 H321 120.1 no
C33 C32 H321 119.9 no
C32 C33 C34 120.4(2) yes
C32 C33 H331 119.3 no
C34 C33 H331 120.3 no
C33 C34 C35 119.81(19) yes
C33 C34 H341 120.0 no
C35 C34 H341 120.1 no
C34 C35 C36 120.3(2) yes
C34 C35 H351 120.1 no
C36 C35 H351 119.6 no
C31 C36 C35 120.40(18) yes
C31 C36 H361 118.9 no
C35 C36 H361 120.7 no
P2 C41 C42 117.30(13) yes
P2 C41 C46 123.78(14) yes
C42 C41 C46 118.77(16) yes
C41 C42 C43 120.76(17) yes
C41 C42 H421 119.3 no
C43 C42 H421 120.0 no
C42 C43 C44 120.07(19) yes
C42 C43 H431 119.9 no
C44 C43 H431 120.0 no
C43 C44 C45 119.60(19) yes
C43 C44 H441 120.6 no
C45 C44 H441 119.8 no
C44 C45 C46 120.72(18) yes
C44 C45 H451 119.6 no
C46 C45 H451 119.7 no
C41 C46 C45 120.06(18) yes
C41 C46 H461 119.7 no
C45 C46 H461 120.2 no
P2 C51 C52 120.36(13) yes
P2 C51 C56 120.61(13) yes
C52 C51 C56 118.98(16) yes
C51 C52 C53 120.45(17) yes
C51 C52 H521 119.1 no
C53 C52 H521 120.5 no
C52 C53 C54 120.02(18) yes
C52 C53 H531 119.5 no
C54 C53 H531 120.4 no
C53 C54 C55 120.11(17) yes
C53 C54 H541 119.6 no
C55 C54 H541 120.3 no
C54 C55 C56 120.30(18) yes
C54 C55 H551 120.6 no
C56 C55 H551 119.1 no
C51 C56 C55 120.12(18) yes
C51 C56 H561 119.8 no
C55 C56 H561 120.1 no

loop_
_geom_bond_atom_site_label_1
_geom_bond_atom_site_label_2
_geom_bond_distance
_geom_bond_publ_flag
Pd1 Cl1 2.3703(5) yes
Pd1 S1 2.3894(4) yes
Pd1 P2 2.2842(4) yes
Pd1 C2 2.0391(18) yes
S1 P1 1.9947(6) yes
P1 C1 1.7863(17) yes
P1 C11 1.8113(18) yes
P1 C21 1.8027(17) yes
P2 C31 1.8318(18) yes
P2 C41 1.8264(17) yes
P2 C51 1.8232(17) yes
C1 C2 1.417(2) yes
C1 C6 1.394(3) yes
C2 C3 1.398(2) yes
C3 C4 1.392(3) yes
C3 H31 0.944 no
C4 C5 1.388(3) yes
C4 H41 0.925 no
C5 C6 1.390(3) yes
C5 H51 0.931 no
C6 H61 0.931 no
C11 C12 1.392(3) yes
C11 C16 1.392(3) yes
C12 C13 1.397(3) yes
C12 H121 0.933 no
C13 C14 1.376(3) yes
C13 H131 0.925 no
C14 C15 1.389(3) yes
C14 H141 0.950 no
C15 C16 1.388(3) yes
C15 H151 0.929 no
C16 H161 0.909 no
C21 C22 1.392(3) yes
C21 C26 1.395(3) yes
C22 C23 1.387(3) yes
C22 H221 0.928 no
C23 C24 1.385(4) yes
C23 H231 0.918 no
C24 C25 1.381(3) yes
C24 H241 0.933 no
C25 C26 1.389(3) yes
C25 H251 0.935 no
C26 H261 0.937 no
C31 C32 1.393(3) yes
C31 C36 1.396(3) yes
C32 C33 1.395(3) yes
C32 H321 0.939 no
C33 C34 1.380(3) yes
C33 H331 0.954 no
C34 C35 1.385(3) yes
C34 H341 0.939 no
C35 C36 1.384(3) yes
C35 H351 0.950 no
C36 H361 0.926 no
C41 C42 1.395(2) yes
C41 C46 1.396(2) yes
C42 C43 1.387(3) yes
C42 H421 0.930 no
C43 C44 1.386(3) yes
C43 H431 0.935 no
C44 C45 1.382(3) yes
C44 H441 0.933 no
C45 C46 1.389(3) yes
C45 H451 0.924 no
C46 H461 0.922 no
C51 C52 1.390(2) yes
C51 C56 1.403(2) yes
C52 C53 1.395(2) yes
C52 H521 0.944 no
C53 C54 1.383(3) yes
C53 H531 0.938 no
C54 C55 1.383(3) yes
C54 H541 0.944 no
C55 C56 1.389(3) yes
C55 H551 0.943 no
C56 H561 0.956 no

loop_
_geom_contact_atom_site_label_1
_geom_contact_atom_site_label_2
_geom_contact_distance
_geom_contact_site_symmetry_2
_geom_contact_publ_flag
Cl1 C36 3.595(2) 2_666 no
C5 C5 3.337(4) 2_675 no
C12 C53 3.461(3) 1_455 no
C13 C52 3.553(3) 1_455 no
C33 C33 3.583(4) 2_576 no

loop_
_geom_torsion_atom_site_label_1
_geom_torsion_atom_site_label_2
_geom_torsion_atom_site_label_3
_geom_torsion_atom_site_label_4
_geom_torsion
_geom_torsion_publ_flag
Pd1 S1 P1 C1 46.26(6) no
Pd1 S1 P1 C11 -68.84(7) no
Pd1 S1 P1 C21 171.44(6) no
Pd1 P2 C31 C32 -106.8(2) no
Pd1 P2 C31 C36 74.0(2) no
Pd1 P2 C41 C42 36.9(1) no
Pd1 P2 C41 C46 -147.7(1) no
Pd1 P2 C51 C52 12.4(2) no
Pd1 P2 C51 C56 -164.9(1) no
Pd1 C2 C1 P1 5.9(2) no
Pd1 C2 C1 C6 -175.8(1) no
Pd1 C2 C3 C4 174.3(1) no
Cl1 Pd1 S1 P1 150.00(2) no
Cl1 Pd1 P2 C31 -31.39(6) no
Cl1 Pd1 P2 C41 -148.16(6) no
Cl1 Pd1 P2 C51 86.10(7) no
S1 Pd1 P2 C31 48.8(1) no
S1 Pd1 P2 C41 -68.0(1) no
S1 Pd1 P2 C51 166.3(1) no
S1 Pd1 C2 C1 23.4(1) no
S1 Pd1 C2 C3 -151.2(1) no
S1 P1 C1 C2 -40.1(1) no
S1 P1 C1 C6 141.6(1) no
S1 P1 C11 C12 -5.9(2) no
S1 P1 C11 C16 170.7(1) no
S1 P1 C21 C22 -84.0(2) no
S1 P1 C21 C26 90.5(1) no
P1 S1 Pd1 P2 69.0(1) no
P1 S1 Pd1 C2 -36.84(5) no
P1 C1 C2 C3 -179.1(1) no
P1 C1 C6 C5 179.6(1) no
P1 C11 C12 C13 177.1(2) no
P1 C11 C16 C15 -177.7(2) no
P1 C21 C22 C23 176.7(2) no
P1 C21 C26 C25 -175.8(2) no
P2 Pd1 C2 C1 -146.7(1) no
P2 Pd1 C2 C3 38.8(1) no
P2 C31 C32 C33 179.2(2) no
P2 C31 C36 C35 -178.2(2) no
P2 C41 C42 C43 174.4(2) no
P2 C41 C46 C45 -174.5(2) no
P2 C51 C52 C53 -178.6(1) no
P2 C51 C56 C55 178.9(2) no
C1 P1 C11 C12 -121.7(2) no
C1 P1 C11 C16 54.9(2) no
C1 P1 C21 C22 36.9(2) no
C1 P1 C21 C26 -148.5(1) no
C1 C2 C3 C4 -0.4(2) no
C1 C6 C5 C4 -1.1(3) no
C2 Pd1 P2 C31 154.35(7) no
C2 Pd1 P2 C41 37.58(7) no
C2 Pd1 P2 C51 -88.17(8) no
C2 C1 P1 C11 80.2(1) no
C2 C1 P1 C21 -164.2(1) no
C2 C1 C6 C5 1.5(3) no
C2 C3 C4 C5 0.8(3) no
C3 C2 C1 C6 -0.7(2) no
C3 C4 C5 C6 -0.0(3) no
C6 C1 P1 C11 -98.1(2) no
C6 C1 P1 C21 17.5(2) no
C11 P1 C21 C22 152.2(2) no
C11 P1 C21 C26 -33.3(2) no
C11 C12 C13 C14 0.5(3) no
C11 C16 C15 C14 0.5(3) no
C12 C11 P1 C21 117.3(2) no
C12 C11 C16 C15 -1.0(3) no
C12 C13 C14 C15 -1.0(3) no
C13 C12 C11 C16 0.5(3) no
C13 C14 C15 C16 0.5(3) no
C16 C11 P1 C21 -66.1(2) no
C21 C22 C23 C24 -1.4(4) no
C21 C26 C25 C24 -0.9(3) no
C22 C21 C26 C25 -1.2(3) no
C22 C23 C24 C25 -0.7(4) no
C23 C22 C21 C26 2.3(3) no
C23 C24 C25 C26 1.8(3) no
C31 P2 C41 C42 -86.7(1) no
C31 P2 C41 C46 88.7(2) no
C31 P2 C51 C52 136.8(2) no
C31 P2 C51 C56 -40.5(2) no
C31 C32 C33 C34 -1.0(3) no
C31 C36 C35 C34 -0.9(4) no
C32 C31 P2 C41 16.1(2) no
C32 C31 P2 C51 127.8(2) no
C32 C31 C36 C35 2.6(3) no
C32 C33 C34 C35 2.7(3) no
C33 C32 C31 C36 -1.7(3) no
C33 C34 C35 C36 -1.8(4) no
C36 C31 P2 C41 -163.0(2) no
C36 C31 P2 C51 -51.3(2) no
C41 P2 C51 C52 -116.0(2) no
C41 P2 C51 C56 66.7(2) no
C41 C42 C43 C44 0.7(3) no
C41 C46 C45 C44 0.1(3) no
C42 C41 P2 C51 166.6(1) no
C42 C41 C46 C45 0.9(3) no
C42 C43 C44 C45 0.3(3) no
C43 C42 C41 C46 -1.3(3) no
C43 C44 C45 C46 -0.7(3) no
C46 C41 P2 C51 -18.0(2) no
C51 C52 C53 C54 -0.3(3) no
C51 C56 C55 C54 -0.4(3) no
C52 C51 C56 C55 1.6(3) no
C52 C53 C54 C55 1.5(3) no
C53 C52 C51 C56 -1.2(3) no
C53 C54 C55 C56 -1.2(3) no
